data_7241753
loop_
_publ_author_name
'Yang, Dongdong'
'Liu, Xiaxia'
'Lu, Liping'
'Zhu, Miaoli'

_publ_section_title
;
 Effects of two different solvents on the syntheses, structural diversity,
 and magnetic properties of six Mn(ii) complexes derived from
 3,3&#x2032;-((5-carboxy-1,3-phenylene)bis(oxy))dibenzoate and variable
 N-donor ligands
;
_journal_issue 46
_journal_name_full CrystEngComm
_journal_page_first 8088
_journal_page_last 8099
_journal_paper_doi 10.1039/D0CE01383H
_journal_volume 22
_journal_year 2020
_chemical_formula_moiety 'C78 H49 Mn3 N6 O18 [+ 4 H2O]'
_chemical_formula_sum 'C78 H57 Mn3 N6 O22'
_chemical_formula_weight 1595.11
_space_group_crystal_system monoclinic
_space_group_IT_number 13
_space_group_name_Hall '-P 2yc'
_space_group_name_H-M_alt 'P 1 2/c 1'
_atom_sites_solution_hydrogens mixed
_audit_creation_method SHELXL-2014/7
_audit_update_record
;
2020-05-30 deposited with the CCDC.	2020-10-23 downloaded from the CCDC.
;
_cell_angle_alpha 90
_cell_angle_beta 106.11(3)
_cell_angle_gamma 90
_cell_formula_units_Z 2
_cell_length_a 13.706(3)
_cell_length_b 10.943(2)
_cell_length_c 23.695(5)
_cell_measurement_reflns_used 20047
_cell_measurement_temperature 100(2)
_cell_measurement_theta_max 2.089
_cell_measurement_theta_min 0.108
_cell_volume 3414.3(13)
_computing_cell_refinement 'Bruker SAINT (Bruker, 2000)'
_computing_data_collection 'HKL 2000 (Otwinowski et al., 1997)'
_computing_data_reduction 'HKL 2000 (Otwinowski et al., 1997)'
_computing_structure_refinement 'SHELXL-2018/3 (Sheldrick, 2018)'
_computing_structure_solution 'SHELXS-97 (Sheldrick, 2008)'
_diffrn_ambient_temperature 100(2)
_diffrn_measured_fraction_theta_full 0.995
_diffrn_measured_fraction_theta_max 0.986
_diffrn_measurement_device_type mar555
_diffrn_measurement_method '\f and \w scans'
_diffrn_radiation_type synchrotron
_diffrn_radiation_wavelength 0.710
_diffrn_reflns_av_R_equivalents 0.0421
_diffrn_reflns_av_unetI/netI 0.0406
_diffrn_reflns_Laue_measured_fraction_full 0.995
_diffrn_reflns_Laue_measured_fraction_max 0.986
_diffrn_reflns_limit_h_max 19
_diffrn_reflns_limit_h_min -19
_diffrn_reflns_limit_k_max 15
_diffrn_reflns_limit_k_min 0
_diffrn_reflns_limit_l_max 34
_diffrn_reflns_limit_l_min -34
_diffrn_reflns_number 19535
_diffrn_reflns_point_group_measured_fraction_full 0.995
_diffrn_reflns_point_group_measured_fraction_max 0.986
_diffrn_reflns_theta_full 25.214
_diffrn_reflns_theta_max 31.256
_diffrn_reflns_theta_min 1.787
_exptl_absorpt_coefficient_mu 0.634
_exptl_absorpt_correction_T_max 0.0882
_exptl_absorpt_correction_T_min 0.0829
_exptl_absorpt_correction_type multi-scan
_exptl_absorpt_process_details sadabs
_exptl_crystal_colour colorless
_exptl_crystal_density_diffrn 1.552
_exptl_crystal_description block
_exptl_crystal_F_000 1636
_exptl_crystal_size_max 0.3
_exptl_crystal_size_mid 0.25
_exptl_crystal_size_min 0.2
_refine_diff_density_max 0.544
_refine_diff_density_min -0.802
_refine_diff_density_rms 0.059
_refine_ls_extinction_method none
_refine_ls_goodness_of_fit_ref 1.032
_refine_ls_hydrogen_treatment constr
_refine_ls_matrix_type full
_refine_ls_number_parameters 510
_refine_ls_number_reflns 10999
_refine_ls_number_restraints 3
_refine_ls_restrained_S_all 1.040
_refine_ls_R_factor_all 0.0482
_refine_ls_R_factor_gt 0.0443
_refine_ls_shift/su_max 0.004
_refine_ls_shift/su_mean 0.000
_refine_ls_structure_factor_coef Fsqd
_refine_ls_weighting_details 'w=1/[\s^2^(Fo^2^)+(0.0427P)^2^+2.1481P] where P=(Fo^2^+2Fc^2^)/3'
_refine_ls_weighting_scheme calc
_refine_ls_wR_factor_gt 0.1080
_refine_ls_wR_factor_ref 0.1108
_reflns_Friedel_coverage 0.000
_reflns_number_gt 9902
_reflns_number_total 10999
_reflns_threshold_expression 'I > 2\s(I)'
_cod_data_source_file d0ce01383h2.cif
_cod_data_source_block complex3b
_cod_original_sg_symbol_H-M 'P 2/c'
_cod_database_code 7241753
_shelx_shelxl_version_number 2014/7
_shelx_space_group_comment
;
The symmetry employed for this shelxl refinement is uniquely defined
by the following loop, which should always be used as a source of
symmetry information in preference to the above space-group names.
They are only intended as comments.
;

loop_
_space_group_symop_operation_xyz
'x, y, z'
'-x, y, -z+1/2'
'-x, -y, -z'
'x, -y, z-1/2'

loop_
_atom_site_label
_atom_site_type_symbol
_atom_site_fract_x
_atom_site_fract_y
_atom_site_fract_z
_atom_site_U_iso_or_equiv
_atom_site_adp_type
_atom_site_occupancy
_atom_site_site_symmetry_order
_atom_site_calc_flag
_atom_site_refinement_flags_posn
_atom_site_refinement_flags_adp
_atom_site_refinement_flags_occupancy
_atom_site_disorder_assembly
_atom_site_disorder_group
C38 C 0.4886(2) 1.04413(19) 0.24212(11) 0.0326(12) Uani 0.494(4) 1 d G . P A 1
C36 C 0.4495(3) 1.15885(15) 0.22313(12) 0.0403(11) Uani 0.494(4) 1 d DG . P A 1
C37 C 0.3590(3) 1.16900(19) 0.17874(12) 0.0427(13) Uani 0.494(4) 1 d G . P A 1
H37 H 0.3323 1.2474 0.1658 0.051 Uiso 0.494(4) 1 calc R U P A 1
C34 C 0.3076(2) 1.0644(3) 0.15335(11) 0.0490(13) Uani 0.494(4) 1 d G . P A 1
H34 H 0.2458 1.0714 0.1230 0.059 Uiso 0.494(4) 1 calc R U P A 1
C35 C 0.3467(2) 0.9497(2) 0.17235(10) 0.0445(12) Uani 0.494(4) 1 d G . P A 1
H35 H 0.3116 0.8782 0.1550 0.053 Uiso 0.494(4) 1 calc R U P A 1
N3 N 0.4372(2) 0.93955(15) 0.21673(10) 0.0297(7) Uani 0.494(4) 1 d G . P A 1
C39 C 0.5000 1.2648(2) 0.2500 0.0515(9) Uani 1 2 d DS T P A 1
H39B H 0.4781 1.3373 0.2786 0.062 Uiso 0.5 1 d R U P A 1
C35A C 0.42375(18) 1.03122(17) 0.21546(9) 0.0328(9) Uani 0.506(4) 1 d G . P A 2
N3A N 0.38731(18) 0.91430(14) 0.19885(9) 0.0273(7) Uani 0.506(4) 1 d G . P A 2
C34A C 0.29508(19) 0.89884(16) 0.15642(10) 0.0326(7) Uani 0.506(4) 1 d G . P A 2
C36A C 0.23929(18) 1.0003(2) 0.13059(10) 0.0386(9) Uani 0.506(4) 1 d G . P A 2
H36A H 0.1763 0.9897 0.1016 0.046 Uiso 0.506(4) 1 calc R U P A 2
C37A C 0.2757(2) 1.11721(18) 0.14719(11) 0.0466(12) Uani 0.506(4) 1 d G . P A 2
H37A H 0.2376 1.1865 0.1295 0.056 Uiso 0.506(4) 1 calc R U P A 2
C38A C 0.3680(2) 1.13267(13) 0.18963(12) 0.0426(13) Uani 0.506(4) 1 d DG . P A 2
C39A C 0.4085(4) 1.2507(3) 0.20706(18) 0.0484(12) Uani 0.5 1 d D . P A 2
H39A H 0.3599 1.3268 0.1887 0.058 Uiso 0.5 1 d R U P A 2
Mn1 Mn 0.54790(2) -0.45380(2) 0.12284(2) 0.02198(6) Uani 1 1 d . . . . .
O1 O 0.55381(10) -0.26884(9) 0.17086(5) 0.0278(2) Uani 1 1 d . . . . .
H1A H 0.6147 -0.2548 0.1726 0.042 Uiso 1 1 d R U . . .
H1B H 0.5141 -0.2229 0.1376 0.042 Uiso 1 1 d R U . . .
Mn2 Mn 0.5000 0.75647(3) 0.2500 0.02873(8) Uani 1 2 d S T P . .
O2 O 0.43647(10) -0.38105(10) 0.04957(5) 0.0285(2) Uani 1 1 d . . . . .
O3 O 0.42526(10) -0.18704(10) 0.07719(5) 0.0285(2) Uani 1 1 d . . . . .
O4 O 0.08255(9) -0.05021(10) -0.05895(6) 0.0323(2) Uani 1 1 d . . . . .
O5 O 0.26598(11) 0.23798(11) -0.15802(5) 0.0333(3) Uani 1 1 d . . . . .
O6 O 0.33133(9) 0.37780(9) -0.08896(5) 0.0248(2) Uani 1 1 d . . . . .
O7 O 0.08689(13) 0.31497(13) 0.04310(7) 0.0471(4) Uani 1 1 d . . . . .
O8 O 0.42410(10) 0.50684(11) 0.15947(6) 0.0319(2) Uani 1 1 d . . . . .
O9 O 0.36974(10) 0.66023(14) 0.20480(5) 0.0387(3) Uani 1 1 d . . . . .
N1 N 0.67657(11) -0.56301(11) 0.18457(5) 0.0252(2) Uani 1 1 d . . . . .
N2 N 0.52815(9) -0.64988(10) 0.09281(5) 0.0198(2) Uani 1 1 d . . . . .
C1 C 0.75442(15) -0.51906(17) 0.22604(7) 0.0361(4) Uani 1 1 d . . . . .
H1 H 0.7577 -0.4334 0.2330 0.043 Uiso 1 1 calc R U . . .
C2 C 0.82717(15) -0.7165(2) 0.25170(8) 0.0405(4) Uani 1 1 d . . . . .
H2 H 0.8785 -0.7680 0.2750 0.049 Uiso 1 1 calc R U . . .
C3 C 0.83202(17) -0.5927(2) 0.26012(8) 0.0446(5) Uani 1 1 d . . . . .
H3 H 0.8874 -0.5572 0.2888 0.054 Uiso 1 1 calc R U . . .
C4 C 0.74563(13) -0.76675(15) 0.20824(7) 0.0293(3) Uani 1 1 d . . . . .
C5 C 0.67291(12) -0.68564(13) 0.17481(6) 0.0225(2) Uani 1 1 d . . . . .
C6 C 0.59165(11) -0.73183(12) 0.12740(6) 0.0198(2) Uani 1 1 d . . . . .
C7 C 0.58207(12) -0.85884(12) 0.11766(7) 0.0244(3) Uani 1 1 d . . . . .
C8 C 0.65463(14) -0.93925(13) 0.15451(8) 0.0306(3) Uani 1 1 d . . . . .
H8 H 0.6469 -1.0250 0.1489 0.037 Uiso 1 1 calc R U . . .
C9 C 0.73383(14) -0.89568(15) 0.19712(8) 0.0328(3) Uani 1 1 d . . . . .
H9 H 0.7824 -0.9509 0.2200 0.039 Uiso 1 1 calc R U . . .
C10 C 0.50151(14) -0.90026(13) 0.07114(7) 0.0292(3) Uani 1 1 d . . . . .
H10 H 0.4911 -0.9853 0.0638 0.035 Uiso 1 1 calc R U . . .
C11 C 0.43765(13) -0.81628(14) 0.03627(7) 0.0288(3) Uani 1 1 d . . . . .
H11 H 0.3830 -0.8426 0.0043 0.035 Uiso 1 1 calc R U . . .
C12 C 0.45416(12) -0.69138(13) 0.04845(6) 0.0237(3) Uani 1 1 d . . . . .
H12 H 0.4103 -0.6341 0.0238 0.028 Uiso 1 1 calc R U . . .
C13 C 0.39401(13) -0.27742(12) 0.04420(6) 0.0243(3) Uani 1 1 d . . . . .
C14 C 0.29801(12) -0.26271(12) -0.00489(6) 0.0236(3) Uani 1 1 d . . . . .
C15 C 0.26501(13) -0.35825(13) -0.04415(7) 0.0276(3) Uani 1 1 d . . . . .
H15 H 0.3043 -0.4308 -0.0407 0.033 Uiso 1 1 calc R U . . .
C16 C 0.17473(14) -0.34780(15) -0.08843(8) 0.0326(3) Uani 1 1 d . . . . .
H16 H 0.1529 -0.4130 -0.1154 0.039 Uiso 1 1 calc R U . . .
C17 C 0.11606(13) -0.24278(15) -0.09362(8) 0.0316(3) Uani 1 1 d . . . . .
H17 H 0.0540 -0.2359 -0.1238 0.038 Uiso 1 1 calc R U . . .
C18 C 0.14956(12) -0.14816(13) -0.05413(7) 0.0262(3) Uani 1 1 d . . . . .
C19 C 0.24012(12) -0.15600(12) -0.00998(7) 0.0244(3) Uani 1 1 d . . . . .
H19 H 0.2625 -0.0899 0.0164 0.029 Uiso 1 1 calc R U . . .
C20 C 0.12199(11) 0.06694(13) -0.04766(7) 0.0259(3) Uani 1 1 d . . . . .
C21 C 0.09568(12) 0.13427(14) -0.00509(8) 0.0287(3) Uani 1 1 d . . . . .
H21 H 0.0569 0.0983 0.0181 0.034 Uiso 1 1 calc R U . . .
C22 C 0.17783(11) 0.11755(13) -0.08234(7) 0.0245(3) Uani 1 1 d . . . . .
H22 H 0.1941 0.0709 -0.1123 0.029 Uiso 1 1 calc R U . . .
C23 C 0.20963(10) 0.23836(12) -0.07231(6) 0.0210(2) Uani 1 1 d . . . . .
C24 C 0.27337(12) 0.28964(12) -0.10949(6) 0.0240(3) Uani 1 1 d . . . . .
C25 C 0.18574(11) 0.30848(12) -0.02879(6) 0.0217(2) Uani 1 1 d . . . . .
H25 H 0.2094 0.3902 -0.0215 0.026 Uiso 1 1 calc R U . . .
C26 C 0.12658(11) 0.25586(14) 0.00361(7) 0.0266(3) Uani 1 1 d . . . . .
C27 C 0.12162(15) 0.42483(16) 0.06984(7) 0.0319(3) Uani 1 1 d . . . . .
C28 C 0.04544(15) 0.50453(18) 0.07405(7) 0.0362(4) Uani 1 1 d . . . . .
H28 H -0.0234 0.4878 0.0539 0.043 Uiso 1 1 calc R U . . .
C29 C 0.07087(17) 0.6084(2) 0.10778(9) 0.0508(6) Uani 1 1 d . . . . .
H29 H 0.0195 0.6646 0.1104 0.061 Uiso 1 1 calc R U . . .
C30 C 0.17144(17) 0.6311(2) 0.13790(9) 0.0504(6) Uani 1 1 d . . . . .
H30 H 0.1882 0.7013 0.1623 0.061 Uiso 1 1 calc R U . . .
C31 C 0.24799(14) 0.55191(16) 0.13277(7) 0.0319(3) Uani 1 1 d . . . . .
C32 C 0.22286(14) 0.44876(14) 0.09723(7) 0.0293(3) Uani 1 1 d . . . . .
H32 H 0.2744 0.3957 0.0919 0.035 Uiso 1 1 calc R U . . .
C33 C 0.35592(14) 0.57421(15) 0.16793(6) 0.0295(3) Uani 1 1 d . . . . .

loop_
_atom_site_aniso_label
_atom_site_aniso_U_11
_atom_site_aniso_U_22
_atom_site_aniso_U_33
_atom_site_aniso_U_23
_atom_site_aniso_U_13
_atom_site_aniso_U_12
C38 0.057(3) 0.0199(10) 0.032(3) 0.0005(13) 0.030(3) 0.0033(19)
C36 0.077(3) 0.0215(14) 0.0370(18) 0.0065(12) 0.041(2) 0.0105(16)
C37 0.071(3) 0.036(2) 0.0302(19) 0.0143(18) 0.030(2) 0.025(2)
C34 0.078(3) 0.043(2) 0.0297(17) 0.0142(16) 0.021(2) 0.036(2)
C35 0.064(3) 0.050(2) 0.0249(16) 0.0181(17) 0.0201(18) 0.040(2)
N3 0.052(2) 0.0199(13) 0.0231(13) -0.0003(10) 0.0197(13) 0.0042(12)
C39 0.105(3) 0.0169(9) 0.0560(18) 0.000 0.061(2) 0.000
C35A 0.066(3) 0.0128(12) 0.0345(17) -0.0003(11) 0.0389(18) 0.0023(13)
N3A 0.0445(18) 0.0172(11) 0.0284(15) -0.0034(10) 0.0234(14) -0.0004(12)
C34A 0.0415(19) 0.0271(15) 0.0314(16) 0.0046(12) 0.0138(14) 0.0065(13)
C36A 0.049(2) 0.0334(17) 0.0367(18) 0.0135(14) 0.0180(16) 0.0175(16)
C37A 0.081(3) 0.0273(16) 0.046(2) 0.0191(15) 0.041(2) 0.0231(19)
C38A 0.082(4) 0.0210(18) 0.042(2) 0.0104(16) 0.046(3) 0.0135(19)
C39A 0.093(3) 0.0159(13) 0.056(2) 0.0034(14) 0.052(3) 0.0080(17)
Mn1 0.03500(12) 0.01309(9) 0.02263(10) 0.00018(7) 0.01595(9) 0.00000(7)
O1 0.0484(7) 0.0189(4) 0.0203(4) 0.0014(4) 0.0166(4) 0.0026(4)
Mn2 0.0581(2) 0.01452(12) 0.01943(14) 0.000 0.02055(14) 0.000
O2 0.0436(6) 0.0173(4) 0.0271(5) 0.0012(4) 0.0142(5) 0.0043(4)
O3 0.0446(7) 0.0174(4) 0.0246(5) -0.0003(4) 0.0117(5) 0.0015(4)
O4 0.0252(5) 0.0195(5) 0.0535(7) 0.0001(5) 0.0131(5) -0.0043(4)
O5 0.0538(7) 0.0259(5) 0.0247(5) -0.0071(4) 0.0181(5) -0.0099(5)
O6 0.0380(6) 0.0161(4) 0.0248(5) -0.0029(3) 0.0163(4) -0.0053(4)
O7 0.0579(9) 0.0376(7) 0.0643(9) -0.0156(7) 0.0476(8) -0.0143(6)
O8 0.0381(6) 0.0275(5) 0.0382(6) 0.0065(5) 0.0242(5) 0.0106(5)
O9 0.0373(6) 0.0541(8) 0.0219(5) -0.0110(5) 0.0036(5) 0.0183(6)
N1 0.0355(7) 0.0213(5) 0.0200(5) -0.0006(4) 0.0100(5) -0.0047(5)
N2 0.0259(5) 0.0164(4) 0.0202(5) 0.0015(4) 0.0115(4) 0.0004(4)
C1 0.0489(10) 0.0324(8) 0.0241(7) -0.0027(6) 0.0049(7) -0.0119(7)
C2 0.0390(9) 0.0470(10) 0.0302(8) 0.0101(7) 0.0008(7) 0.0004(8)
C3 0.0482(11) 0.0494(11) 0.0280(8) 0.0015(7) -0.0034(7) -0.0136(9)
C4 0.0330(7) 0.0302(7) 0.0249(6) 0.0069(5) 0.0086(6) 0.0023(6)
C5 0.0293(7) 0.0204(5) 0.0202(6) 0.0024(4) 0.0112(5) -0.0014(5)
C6 0.0257(6) 0.0166(5) 0.0204(5) 0.0019(4) 0.0116(5) -0.0003(4)
C7 0.0324(7) 0.0160(5) 0.0284(7) 0.0020(5) 0.0143(6) 0.0004(5)
C8 0.0409(8) 0.0176(6) 0.0362(8) 0.0058(5) 0.0157(7) 0.0054(6)
C9 0.0385(8) 0.0272(7) 0.0339(8) 0.0109(6) 0.0123(7) 0.0096(6)
C10 0.0390(8) 0.0164(5) 0.0344(8) -0.0035(5) 0.0137(6) -0.0044(5)
C11 0.0332(8) 0.0230(6) 0.0301(7) -0.0041(5) 0.0087(6) -0.0055(5)
C12 0.0285(7) 0.0205(6) 0.0238(6) 0.0003(5) 0.0099(5) 0.0002(5)
C13 0.0387(8) 0.0166(5) 0.0230(6) 0.0023(4) 0.0176(6) 0.0004(5)
C14 0.0345(7) 0.0159(5) 0.0267(6) 0.0006(5) 0.0187(5) -0.0024(5)
C15 0.0358(8) 0.0191(6) 0.0344(7) -0.0041(5) 0.0208(6) -0.0032(5)
C16 0.0358(8) 0.0271(7) 0.0390(8) -0.0118(6) 0.0172(7) -0.0083(6)
C17 0.0308(7) 0.0287(7) 0.0375(8) -0.0056(6) 0.0130(6) -0.0068(6)
C18 0.0290(7) 0.0188(5) 0.0359(7) 0.0004(5) 0.0174(6) -0.0040(5)
C19 0.0330(7) 0.0157(5) 0.0293(7) -0.0018(5) 0.0169(6) -0.0030(5)
C20 0.0216(6) 0.0200(6) 0.0362(7) 0.0023(5) 0.0082(5) -0.0028(5)
C21 0.0263(7) 0.0261(6) 0.0373(8) 0.0016(6) 0.0146(6) -0.0046(5)
C22 0.0258(6) 0.0189(5) 0.0296(7) -0.0015(5) 0.0089(5) -0.0023(5)
C23 0.0238(6) 0.0182(5) 0.0212(6) 0.0008(4) 0.0066(5) -0.0008(4)
C24 0.0348(7) 0.0174(5) 0.0226(6) -0.0010(5) 0.0127(5) -0.0018(5)
C25 0.0230(6) 0.0194(5) 0.0235(6) -0.0001(5) 0.0076(5) -0.0010(4)
C26 0.0258(6) 0.0256(6) 0.0319(7) -0.0019(5) 0.0138(5) -0.0015(5)
C27 0.0459(9) 0.0312(7) 0.0243(7) -0.0003(6) 0.0193(7) 0.0019(7)
C28 0.0405(9) 0.0429(9) 0.0225(7) -0.0002(6) 0.0041(6) 0.0110(7)
C29 0.0449(11) 0.0566(12) 0.0390(10) -0.0162(9) -0.0080(8) 0.0284(10)
C30 0.0467(11) 0.0563(12) 0.0357(9) -0.0216(9) -0.0096(8) 0.0286(10)
C31 0.0408(8) 0.0360(8) 0.0175(6) -0.0012(5) 0.0056(6) 0.0172(7)
C32 0.0418(8) 0.0271(7) 0.0255(6) 0.0018(5) 0.0201(6) 0.0068(6)
C33 0.0387(8) 0.0346(7) 0.0176(6) 0.0023(5) 0.0116(6) 0.0149(6)

loop_
_atom_type_symbol
_atom_type_description
_atom_type_scat_dispersion_real
_atom_type_scat_dispersion_imag
_atom_type_scat_source
C C 0.0033 0.0016 'International Tables Vol C Tables 4.2.6.8 and 6.1.1.4'
H H 0.0000 0.0000 'International Tables Vol C Tables 4.2.6.8 and 6.1.1.4'
Mn Mn 0.3368 0.7283 'International Tables Vol C Tables 4.2.6.8 and 6.1.1.4'
N N 0.0061 0.0033 'International Tables Vol C Tables 4.2.6.8 and 6.1.1.4'
O O 0.0106 0.0060 'International Tables Vol C Tables 4.2.6.8 and 6.1.1.4'

loop_
_geom_angle_atom_site_label_1
_geom_angle_atom_site_label_2
_geom_angle_atom_site_label_3
_geom_angle
_geom_angle_site_symmetry_1
_geom_angle_site_symmetry_3
_geom_angle_publ_flag
C38 C38 C36 114.70(13) 2_655 . ?
C38 C38 N3 123.65(15) 2_655 . ?
C36 C38 N3 120.0 . . ?
C38 C38 C36 51.71(16) 2_655 2_655 ?
C36 C38 C36 64.05(18) . 2_655 ?
N3 C38 C36 175.0(2) . 2_655 ?
C38 C38 N3 44.30(15) 2_655 2_655 ?
C36 C38 N3 158.92(13) . 2_655 ?
N3 C38 N3 80.83(13) . 2_655 ?
C36 C38 N3 95.0(3) 2_655 2_655 ?
C38 C36 C37 120.0 . . ?
C38 C36 C39 119.99(19) . . ?
C37 C36 C39 119.98(19) . . ?
C38 C36 C36 64.6 . 2_655 ?
C37 C36 C36 174.5(2) . 2_655 ?
C39 C36 C36 55.38(19) . 2_655 ?
C38 C36 C38 13.58(13) . 2_655 ?
C37 C36 C38 133.09(14) . 2_655 ?
C39 C36 C38 106.7(3) . 2_655 ?
C36 C36 C38 51.33(13) 2_655 2_655 ?
C36 C37 C34 120.0 . . ?
C36 C37 H37 120.0 . . ?
C34 C37 H37 120.0 . . ?
C35 C34 C37 120.0 . . ?
C35 C34 H34 120.0 . . ?
C37 C34 H34 120.0 . . ?
N3 C35 C34 120.0 . . ?
N3 C35 H35 120.0 . . ?
C34 C35 H35 120.0 . . ?
C35 N3 C38 120.0 . . ?
C35 N3 C38 131.55(12) . 2_655 ?
C38 N3 C38 12.05(12) . 2_655 ?
C35 N3 Mn2 120.90(12) . . ?
C38 N3 Mn2 119.08(12) . . ?
C38 N3 Mn2 107.34(19) 2_655 . ?
C36 C39 C36 69.2(3) . 2_655 ?
C36 C39 H39B 131.8 . . ?
C36 C39 H39B 118.9 2_655 . ?
N3A C35A C38A 120.0 . . ?
C34A N3A C35A 120.0 . . ?
C34A N3A Mn2 127.18(10) . . ?
C35A N3A Mn2 112.82(11) . . ?
C36A C34A N3A 120.0 . . ?
C34A C36A C37A 120.0 . . ?
C34A C36A H36A 120.0 . . ?
C37A C36A H36A 120.0 . . ?
C36A C37A C38A 120.0 . . ?
C36A C37A H37A 120.0 . . ?
C38A C37A H37A 120.0 . . ?
C37A C38A C35A 120.0 . . ?
C37A C38A C39A 121.6(3) . . ?
C35A C38A C39A 118.4(3) . . ?
C38A C39A H39A 115.8 . . ?
O2 Mn1 O8 86.33(5) . 1_545 ?
O2 Mn1 O6 90.19(5) . 3_655 ?
O8 Mn1 O6 169.23(4) 1_545 3_655 ?
O2 Mn1 N2 95.90(5) . . ?
O8 Mn1 N2 84.13(5) 1_545 . ?
O6 Mn1 N2 106.39(4) 3_655 . ?
O2 Mn1 N1 165.79(4) . . ?
O8 Mn1 N1 101.04(5) 1_545 . ?
O6 Mn1 N1 84.61(5) 3_655 . ?
N2 Mn1 N1 73.05(5) . . ?
O2 Mn1 O1 89.61(4) . . ?
O8 Mn1 O1 84.30(5) 1_545 . ?
O6 Mn1 O1 85.48(4) 3_655 . ?
N2 Mn1 O1 166.84(4) . . ?
N1 Mn1 O1 103.11(5) . . ?
Mn2 O1 Mn1 123.48(5) 1_545 . ?
Mn2 O1 H1A 119.8 1_545 . ?
Mn1 O1 H1A 94.7 . . ?
Mn2 O1 H1B 112.5 1_545 . ?
Mn1 O1 H1B 96.8 . . ?
H1A O1 H1B 105.7 . . ?
O9 Mn2 O9 119.59(8) . 2_655 ?
O9 Mn2 O1 86.62(5) . 1_565 ?
O9 Mn2 O1 86.17(5) 2_655 1_565 ?
O9 Mn2 O1 86.17(5) . 2_665 ?
O9 Mn2 O1 86.62(5) 2_655 2_665 ?
O1 Mn2 O1 165.63(6) 1_565 2_665 ?
O9 Mn2 N3 94.60(8) . . ?
O9 Mn2 N3 145.22(8) 2_655 . ?
O1 Mn2 N3 89.98(7) 1_565 . ?
O1 Mn2 N3 102.97(7) 2_665 . ?
O9 Mn2 N3 145.22(10) . 2_655 ?
O9 Mn2 N3 94.60(10) 2_655 2_655 ?
O1 Mn2 N3 102.97(14) 1_565 2_655 ?
O1 Mn2 N3 89.98(13) 2_665 2_655 ?
N3 Mn2 N3 52.72(15) . 2_655 ?
O9 Mn2 N3A 162.78(11) . 2_655 ?
O9 Mn2 N3A 76.50(11) 2_655 2_655 ?
O1 Mn2 N3A 101.42(13) 1_565 2_655 ?
O1 Mn2 N3A 88.93(13) 2_665 2_655 ?
O9 Mn2 N3A 76.50(7) . . ?
O9 Mn2 N3A 162.78(7) 2_655 . ?
O1 Mn2 N3A 88.93(6) 1_565 . ?
O1 Mn2 N3A 101.42(6) 2_665 . ?
N3A Mn2 N3A 88.34(15) 2_655 . ?
C13 O2 Mn1 128.68(11) . . ?
C20 O4 C18 118.78(12) . . ?
C24 O6 Mn1 127.48(9) . 3_655 ?
C26 O7 C27 125.00(13) . . ?
C33 O8 Mn1 130.91(12) . 1_565 ?
C33 O9 Mn2 132.23(12) . . ?
C1 N1 C5 117.94(15) . . ?
C1 N1 Mn1 127.11(12) . . ?
C5 N1 Mn1 114.87(10) . . ?
C12 N2 C6 118.40(12) . . ?
C12 N2 Mn1 125.21(10) . . ?
C6 N2 Mn1 116.00(9) . . ?
N1 C1 C3 123.10(17) . . ?
N1 C1 H1 118.4 . . ?
C3 C1 H1 118.4 . . ?
C3 C2 C4 119.40(18) . . ?
C3 C2 H2 120.3 . . ?
C4 C2 H2 120.3 . . ?
C2 C3 C1 119.21(18) . . ?
C2 C3 H3 120.4 . . ?
C1 C3 H3 120.4 . . ?
C5 C4 C2 117.53(16) . . ?
C5 C4 C9 119.44(15) . . ?
C2 C4 C9 123.04(16) . . ?
N1 C5 C4 122.75(15) . . ?
N1 C5 C6 117.65(13) . . ?
C4 C5 C6 119.59(13) . . ?
N2 C6 C7 122.58(13) . . ?
N2 C6 C5 117.93(12) . . ?
C7 C6 C5 119.47(13) . . ?
C10 C7 C6 117.72(14) . . ?
C10 C7 C8 122.96(14) . . ?
C6 C7 C8 119.32(15) . . ?
C9 C8 C7 121.26(14) . . ?
C9 C8 H8 119.4 . . ?
C7 C8 H8 119.4 . . ?
C8 C9 C4 120.74(15) . . ?
C8 C9 H9 119.6 . . ?
C4 C9 H9 119.6 . . ?
C11 C10 C7 119.18(13) . . ?
C11 C10 H10 120.4 . . ?
C7 C10 H10 120.4 . . ?
C10 C11 C12 119.22(15) . . ?
C10 C11 H11 120.4 . . ?
C12 C11 H11 120.4 . . ?
N2 C12 C11 122.88(14) . . ?
N2 C12 H12 118.6 . . ?
C11 C12 H12 118.6 . . ?
O3 C13 O2 125.01(16) . . ?
O3 C13 C14 118.02(13) . . ?
O2 C13 C14 116.96(13) . . ?
C15 C14 C19 119.96(15) . . ?
C15 C14 C13 119.34(13) . . ?
C19 C14 C13 120.66(13) . . ?
C16 C15 C14 120.05(14) . . ?
C16 C15 H15 120.0 . . ?
C14 C15 H15 120.0 . . ?
C15 C16 C17 120.56(15) . . ?
C15 C16 H16 119.7 . . ?
C17 C16 H16 119.7 . . ?
C18 C17 C16 118.91(16) . . ?
C18 C17 H17 120.5 . . ?
C16 C17 H17 120.5 . . ?
C17 C18 C19 121.53(14) . . ?
C17 C18 O4 115.56(15) . . ?
C19 C18 O4 122.71(14) . . ?
C18 C19 C14 118.98(13) . . ?
C18 C19 H19 120.5 . . ?
C14 C19 H19 120.5 . . ?
C21 C20 C22 121.43(13) . . ?
C21 C20 O4 117.95(14) . . ?
C22 C20 O4 120.32(14) . . ?
C20 C21 C26 119.27(14) . . ?
C20 C21 H21 120.4 . . ?
C26 C21 H21 120.4 . . ?
C20 C22 C23 118.50(14) . . ?
C20 C22 H22 120.7 . . ?
C23 C22 H22 120.7 . . ?
C22 C23 C25 121.46(13) . . ?
C22 C23 C24 117.24(12) . . ?
C25 C23 C24 121.28(12) . . ?
O6 C24 O5 125.38(14) . . ?
O6 C24 C23 117.68(12) . . ?
O5 C24 C23 116.91(13) . . ?
C26 C25 C23 118.29(13) . . ?
C26 C25 H25 120.9 . . ?
C23 C25 H25 120.9 . . ?
O7 C26 C25 125.92(14) . . ?
O7 C26 C21 112.97(13) . . ?
C25 C26 C21 120.97(14) . . ?
O7 C27 C32 123.59(16) . . ?
O7 C27 C28 114.24(17) . . ?
C32 C27 C28 121.65(16) . . ?
C29 C28 C27 119.14(18) . . ?
C29 C28 H28 120.4 . . ?
C27 C28 H28 120.4 . . ?
C28 C29 C30 120.08(18) . . ?
C28 C29 H29 120.0 . . ?
C30 C29 H29 120.0 . . ?
C29 C30 C31 120.62(18) . . ?
C29 C30 H30 119.7 . . ?
C31 C30 H30 119.7 . . ?
C30 C31 C32 119.42(18) . . ?
C30 C31 C33 120.04(16) . . ?
C32 C31 C33 120.46(14) . . ?
C27 C32 C31 118.97(15) . . ?
C27 C32 H32 120.5 . . ?
C31 C32 H32 120.5 . . ?
O8 C33 O9 125.17(17) . . ?
O8 C33 C31 118.70(15) . . ?
O9 C33 C31 116.13(14) . . ?

loop_
_geom_bond_atom_site_label_1
_geom_bond_atom_site_label_2
_geom_bond_distance
_geom_bond_site_symmetry_2
_geom_bond_publ_flag
C38 C38 0.416(5) 2_655 ?
C38 C36 1.3900 . ?
C38 N3 1.3900 . ?
C38 C36 1.609(4) 2_655 ?
C38 N3 1.657(4) 2_655 ?
C36 C37 1.3900 . ?
C36 C39 1.409(3) . ?
C36 C36 1.601(6) 2_655 ?
C36 C38 1.609(3) 2_655 ?
C37 C34 1.3900 . ?
C37 H37 0.9500 . ?
C34 C35 1.3900 . ?
C34 H34 0.9500 . ?
C35 N3 1.3900 . ?
C35 H35 0.9500 . ?
N3 C38 1.657(3) 2_655 ?
N3 Mn2 2.2360(16) . ?
C39 C36 1.409(3) 2_655 ?
C39 H39B 1.1367 . ?
C35A N3A 1.3900 . ?
C35A C38A 1.3900 . ?
N3A C34A 1.3900 . ?
N3A Mn2 2.4081(18) . ?
C34A C36A 1.3900 . ?
C36A C37A 1.3900 . ?
C36A H36A 0.9500 . ?
C37A C38A 1.3900 . ?
C37A H37A 0.9500 . ?
C38A C39A 1.422(4) . ?
C39A H39A 1.0795 . ?
Mn1 O2 2.1233(14) . ?
Mn1 O8 2.1530(13) 1_545 ?
Mn1 O6 2.1939(11) 3_655 ?
Mn1 N2 2.2531(12) . ?
Mn1 N1 2.2905(15) . ?
Mn1 O1 2.3123(11) . ?
O1 Mn2 2.2147(11) 1_545 ?
O1 H1A 0.8391 . ?
O1 H1B 0.9658 . ?
Mn2 O9 2.0935(16) . ?
Mn2 O9 2.0935(16) 2_655 ?
Mn2 O1 2.2148(11) 1_565 ?
Mn2 O1 2.2148(11) 2_665 ?
Mn2 N3 2.236(3) 2_655 ?
Mn2 N3A 2.408(3) 2_655 ?
O2 C13 1.2649(17) . ?
O3 C13 1.2597(18) . ?
O4 C20 1.3881(17) . ?
O4 C18 1.3955(19) . ?
O5 C24 1.2600(17) . ?
O6 C24 1.2586(17) . ?
O6 Mn1 2.1940(11) 3_655 ?
O7 C26 1.3684(19) . ?
O7 C27 1.381(2) . ?
O8 C33 1.2494(18) . ?
O8 Mn1 2.1530(13) 1_565 ?
O9 C33 1.262(2) . ?
N1 C1 1.324(2) . ?
N1 C5 1.3602(18) . ?
N2 C12 1.322(2) . ?
N2 C6 1.3556(18) . ?
C1 C3 1.399(3) . ?
C1 H1 0.9500 . ?
C2 C3 1.368(3) . ?
C2 C4 1.405(3) . ?
C2 H2 0.9500 . ?
C3 H3 0.9500 . ?
C4 C5 1.404(2) . ?
C4 C9 1.436(2) . ?
C5 C6 1.436(2) . ?
C6 C7 1.4091(18) . ?
C7 C10 1.402(2) . ?
C7 C8 1.430(2) . ?
C8 C9 1.348(3) . ?
C8 H8 0.9500 . ?
C9 H9 0.9500 . ?
C10 C11 1.375(2) . ?
C10 H10 0.9500 . ?
C11 C12 1.402(2) . ?
C11 H11 0.9500 . ?
C12 H12 0.9500 . ?
C13 C14 1.504(2) . ?
C14 C15 1.389(2) . ?
C14 C19 1.398(2) . ?
C15 C16 1.387(3) . ?
C15 H15 0.9500 . ?
C16 C17 1.388(2) . ?
C16 H16 0.9500 . ?
C17 C18 1.386(2) . ?
C17 H17 0.9500 . ?
C18 C19 1.386(2) . ?
C19 H19 0.9500 . ?
C20 C21 1.376(2) . ?
C20 C22 1.385(2) . ?
C21 C26 1.394(2) . ?
C21 H21 0.9500 . ?
C22 C23 1.3917(19) . ?
C22 H22 0.9500 . ?
C23 C25 1.3953(19) . ?
C23 C24 1.5104(19) . ?
C25 C26 1.3870(19) . ?
C25 H25 0.9500 . ?
C27 C32 1.384(3) . ?
C27 C28 1.385(2) . ?
C28 C29 1.378(3) . ?
C28 H28 0.9500 . ?
C29 C30 1.387(3) . ?
C29 H29 0.9500 . ?
C30 C31 1.392(2) . ?
C30 H30 0.9500 . ?
C31 C32 1.393(2) . ?
C31 C33 1.503(3) . ?
C32 H32 0.9500 . ?

loop_
_geom_torsion_atom_site_label_1
_geom_torsion_atom_site_label_2
_geom_torsion_atom_site_label_3
_geom_torsion_atom_site_label_4
_geom_torsion
_geom_torsion_site_symmetry_1
_geom_torsion_site_symmetry_2
_geom_torsion_site_symmetry_3
_geom_torsion_site_symmetry_4
_geom_torsion_publ_flag
C38 C38 C36 C37 -165.9(10) 2_655 . . . ?
N3 C38 C36 C37 0.0 . . . . ?
C36 C38 C36 C37 -176.7(4) 2_655 . . . ?
N3 C38 C36 C37 -170.4(10) 2_655 . . . ?
C38 C38 C36 C39 12.3(9) 2_655 . . . ?
N3 C38 C36 C39 178.2(2) . . . . ?
C36 C38 C36 C39 1.5(2) 2_655 . . . ?
N3 C38 C36 C39 7.8(9) 2_655 . . . ?
C38 C38 C36 C36 10.8(7) 2_655 . . 2_655 ?
N3 C38 C36 C36 176.7(4) . . . 2_655 ?
N3 C38 C36 C36 6.3(8) 2_655 . . 2_655 ?
N3 C38 C36 C38 165.9(10) . . . 2_655 ?
C36 C38 C36 C38 -10.8(7) 2_655 . . 2_655 ?
N3 C38 C36 C38 -4.5(4) 2_655 . . 2_655 ?
C38 C36 C37 C34 0.0 . . . . ?
C39 C36 C37 C34 -178.2(2) . . . . ?
C38 C36 C37 C34 -4.5(3) 2_655 . . . ?
C36 C37 C34 C35 0.0 . . . . ?
C37 C34 C35 N3 0.0 . . . . ?
C34 C35 N3 C38 0.0 . . . . ?
C34 C35 N3 C38 4.3(3) . . . 2_655 ?
C34 C35 N3 Mn2 178.33(17) . . . . ?
C38 C38 N3 C35 164.6(11) 2_655 . . . ?
C36 C38 N3 C35 0.0 . . . . ?
N3 C38 N3 C35 176.5(4) 2_655 . . . ?
C36 C38 N3 C38 -164.6(11) . . . 2_655 ?
N3 C38 N3 C38 11.9(8) 2_655 . . 2_655 ?
C38 C38 N3 Mn2 -13.8(10) 2_655 . . . ?
C36 C38 N3 Mn2 -178.36(17) . . . . ?
N3 C38 N3 Mn2 -1.8(2) 2_655 . . . ?
C38 C36 C39 C36 -1.7(2) . . . 2_655 ?
C37 C36 C39 C36 176.5(4) . . . 2_655 ?
C38 C36 C39 C36 1.31(7) 2_655 . . 2_655 ?
C38A C35A N3A C34A 0.0 . . . . ?
C38A C35A N3A Mn2 179.48(13) . . . . ?
C35A N3A C34A C36A 0.0 . . . . ?
Mn2 N3A C34A C36A -179.40(15) . . . . ?
N3A C34A C36A C37A 0.0 . . . . ?
C34A C36A C37A C38A 0.0 . . . . ?
C36A C37A C38A C35A 0.0 . . . . ?
C36A C37A C38A C39A 179.0(3) . . . . ?
N3A C35A C38A C37A 0.0 . . . . ?
N3A C35A C38A C39A -179.0(3) . . . . ?
C5 N1 C1 C3 -0.3(3) . . . . ?
Mn1 N1 C1 C3 -177.20(15) . . . . ?
C4 C2 C3 C1 1.3(3) . . . . ?
N1 C1 C3 C2 -1.6(3) . . . . ?
C3 C2 C4 C5 0.7(3) . . . . ?
C3 C2 C4 C9 -179.02(19) . . . . ?
C1 N1 C5 C4 2.6(2) . . . . ?
Mn1 N1 C5 C4 179.79(11) . . . . ?
C1 N1 C5 C6 -176.28(14) . . . . ?
Mn1 N1 C5 C6 0.96(16) . . . . ?
C2 C4 C5 N1 -2.7(2) . . . . ?
C9 C4 C5 N1 176.99(15) . . . . ?
C2 C4 C5 C6 176.08(15) . . . . ?
C9 C4 C5 C6 -4.2(2) . . . . ?
C12 N2 C6 C7 0.38(19) . . . . ?
Mn1 N2 C6 C7 173.58(10) . . . . ?
C12 N2 C6 C5 178.88(12) . . . . ?
Mn1 N2 C6 C5 -7.93(15) . . . . ?
N1 C5 C6 N2 4.64(19) . . . . ?
C4 C5 C6 N2 -174.23(13) . . . . ?
N1 C5 C6 C7 -176.81(13) . . . . ?
C4 C5 C6 C7 4.3(2) . . . . ?
N2 C6 C7 C10 -1.8(2) . . . . ?
C5 C6 C7 C10 179.71(13) . . . . ?
N2 C6 C7 C8 177.32(13) . . . . ?
C5 C6 C7 C8 -1.2(2) . . . . ?
C10 C7 C8 C9 176.89(16) . . . . ?
C6 C7 C8 C9 -2.2(2) . . . . ?
C7 C8 C9 C4 2.4(3) . . . . ?
C5 C4 C9 C8 0.9(2) . . . . ?
C2 C4 C9 C8 -179.41(17) . . . . ?
C6 C7 C10 C11 1.9(2) . . . . ?
C8 C7 C10 C11 -177.24(15) . . . . ?
C7 C10 C11 C12 -0.6(2) . . . . ?
C6 N2 C12 C11 1.0(2) . . . . ?
Mn1 N2 C12 C11 -171.48(11) . . . . ?
C10 C11 C12 N2 -0.9(2) . . . . ?
Mn1 O2 C13 O3 15.9(2) . . . . ?
Mn1 O2 C13 C14 -163.11(9) . . . . ?
O3 C13 C14 C15 176.11(13) . . . . ?
O2 C13 C14 C15 -4.85(19) . . . . ?
O3 C13 C14 C19 -6.27(19) . . . . ?
O2 C13 C14 C19 172.77(13) . . . . ?
C19 C14 C15 C16 0.1(2) . . . . ?
C13 C14 C15 C16 177.72(13) . . . . ?
C14 C15 C16 C17 -0.7(2) . . . . ?
C15 C16 C17 C18 0.5(2) . . . . ?
C16 C17 C18 C19 0.3(2) . . . . ?
C16 C17 C18 O4 -174.71(14) . . . . ?
C20 O4 C18 C17 -145.39(15) . . . . ?
C20 O4 C18 C19 39.7(2) . . . . ?
C17 C18 C19 C14 -0.9(2) . . . . ?
O4 C18 C19 C14 173.76(13) . . . . ?
C15 C14 C19 C18 0.7(2) . . . . ?
C13 C14 C19 C18 -176.92(12) . . . . ?
C18 O4 C20 C21 -123.41(17) . . . . ?
C18 O4 C20 C22 62.7(2) . . . . ?
C22 C20 C21 C26 -0.5(2) . . . . ?
O4 C20 C21 C26 -174.30(14) . . . . ?
C21 C20 C22 C23 1.7(2) . . . . ?
O4 C20 C22 C23 175.33(13) . . . . ?
C20 C22 C23 C25 -0.5(2) . . . . ?
C20 C22 C23 C24 178.02(14) . . . . ?
Mn1 O6 C24 O5 -9.3(2) 3_655 . . . ?
Mn1 O6 C24 C23 168.56(9) 3_655 . . . ?
C22 C23 C24 O6 -155.38(14) . . . . ?
C25 C23 C24 O6 23.1(2) . . . . ?
C22 C23 C24 O5 22.7(2) . . . . ?
C25 C23 C24 O5 -158.77(14) . . . . ?
C22 C23 C25 C26 -1.8(2) . . . . ?
C24 C23 C25 C26 179.77(14) . . . . ?
C27 O7 C26 C25 -19.8(3) . . . . ?
C27 O7 C26 C21 164.57(18) . . . . ?
C23 C25 C26 O7 -172.31(16) . . . . ?
C23 C25 C26 C21 3.0(2) . . . . ?
C20 C21 C26 O7 173.96(16) . . . . ?
C20 C21 C26 C25 -1.9(2) . . . . ?
C26 O7 C27 C32 -49.4(3) . . . . ?
C26 O7 C27 C28 138.81(19) . . . . ?
O7 C27 C28 C29 170.02(19) . . . . ?
C32 C27 C28 C29 -2.0(3) . . . . ?
C27 C28 C29 C30 -1.2(3) . . . . ?
C28 C29 C30 C31 2.3(4) . . . . ?
C29 C30 C31 C32 -0.3(3) . . . . ?
C29 C30 C31 C33 -177.0(2) . . . . ?
O7 C27 C32 C31 -167.28(15) . . . . ?
C28 C27 C32 C31 3.9(2) . . . . ?
C30 C31 C32 C27 -2.7(3) . . . . ?
C33 C31 C32 C27 173.90(15) . . . . ?
Mn1 O8 C33 O9 -68.0(2) 1_565 . . . ?
Mn1 O8 C33 C31 113.01(17) 1_565 . . . ?
Mn2 O9 C33 O8 17.4(3) . . . . ?
Mn2 O9 C33 C31 -163.67(12) . . . . ?
C30 C31 C33 O8 -175.05(19) . . . . ?
C32 C31 C33 O8 8.3(2) . . . . ?
C30 C31 C33 O9 5.9(3) . . . . ?
C32 C31 C33 O9 -170.71(15) . . . . ?
